data_4502718
loop_
_publ_author_name
'Chen, Jing'
'Kampf, Jeff W.'
'McNeil, Anne J.'

_publ_section_title
;
 Comparing molecular gelators and nongelators based on solubilities and
 solid-state interactions.
;
_journal_issue 16
_journal_name_full 'Langmuir : the ACS journal of surfaces and colloids'
_journal_page_first 13076
_journal_page_last 13080
_journal_paper_doi 10.1021/la102500u
_journal_volume 26
_journal_year 2010
_chemical_formula_moiety 'C20 H19 N O5'
_chemical_formula_sum 'C20 H19 N O5'
_chemical_formula_weight 353.36
_chemical_name_systematic
;
 ?
;
_space_group_IT_number 2
_symmetry_cell_setting triclinic
_symmetry_space_group_name_Hall '-P 1'
_symmetry_space_group_name_H-M 'P -1'
_atom_sites_solution_hydrogens geom
_atom_sites_solution_primary direct
_atom_sites_solution_secondary difmap
_audit_creation_method SHELXL-97
_cell_angle_alpha 76.675(1)
_cell_angle_beta 72.102(1)
_cell_angle_gamma 73.140(1)
_cell_formula_units_Z 2
_cell_length_a 8.9773(4)
_cell_length_b 9.6983(4)
_cell_length_c 11.0823(5)
_cell_measurement_reflns_used 9987
_cell_measurement_temperature 85(2)
_cell_measurement_theta_max 28.28
_cell_measurement_theta_min 2.22
_cell_volume 868.07(7)
_computing_cell_refinement 'Bruker SMART'
_computing_data_collection 'Bruker SMART-APEX'
_computing_data_reduction 'Bruker SAINT'
_computing_molecular_graphics 'Bruker SHELXTL'
_computing_publication_material 'Bruker SHELXTL'
_computing_structure_refinement 'SHELXL-97 (Sheldrick, 2008)'
_computing_structure_solution 'SHELXS-97 (Sheldrick, 2008)'
_diffrn_ambient_temperature 85(2)
_diffrn_measured_fraction_theta_full 1.000
_diffrn_measured_fraction_theta_max 1.000
_diffrn_measurement_device_type 'CCD area detector'
_diffrn_measurement_method 'phi and omega scans'
_diffrn_radiation_monochromator graphite
_diffrn_radiation_source 'fine-focus sealed tube'
_diffrn_radiation_type MoK\a
_diffrn_radiation_wavelength 0.71073
_diffrn_reflns_av_R_equivalents 0.0357
_diffrn_reflns_av_sigmaI/netI 0.0193
_diffrn_reflns_limit_h_max 11
_diffrn_reflns_limit_h_min -11
_diffrn_reflns_limit_k_max 12
_diffrn_reflns_limit_k_min -12
_diffrn_reflns_limit_l_max 14
_diffrn_reflns_limit_l_min -14
_diffrn_reflns_number 30832
_diffrn_reflns_theta_full 28.30
_diffrn_reflns_theta_max 28.30
_diffrn_reflns_theta_min 1.95
_exptl_absorpt_coefficient_mu 0.098
_exptl_absorpt_correction_T_max 0.9845
_exptl_absorpt_correction_T_min 0.9798
_exptl_absorpt_correction_type multi-scan
_exptl_absorpt_process_details
;
  Blessing, R. Acta Cryst. (1995) A51 33-38.
  Sheldrick, G.  SADABS (Version 2008/1) Bruker AXS area
  detector absorption and other corrections, University of
  Gottingen, Germany 2008.
;
_exptl_crystal_colour colorless
_exptl_crystal_density_diffrn 1.352
_exptl_crystal_density_method 'not measured'
_exptl_crystal_description prism
_exptl_crystal_F_000 372
_exptl_crystal_size_max 0.21
_exptl_crystal_size_mid 0.17
_exptl_crystal_size_min 0.16
_refine_diff_density_max 0.367
_refine_diff_density_min -0.231
_refine_diff_density_rms 0.053
_refine_ls_extinction_method none
_refine_ls_goodness_of_fit_ref 1.028
_refine_ls_hydrogen_treatment constr
_refine_ls_matrix_type full
_refine_ls_number_parameters 240
_refine_ls_number_reflns 4308
_refine_ls_number_restraints 0
_refine_ls_restrained_S_all 1.028
_refine_ls_R_factor_all 0.0456
_refine_ls_R_factor_gt 0.0397
_refine_ls_shift/su_max 0.000
_refine_ls_shift/su_mean 0.000
_refine_ls_structure_factor_coef Fsqd
_refine_ls_weighting_details 'calc w=1/[\s^2^(Fo^2^)+(0.0679P)^2^+0.2264P] where P=(Fo^2^+2Fc^2^)/3'
_refine_ls_weighting_scheme calc
_refine_ls_wR_factor_gt 0.1076
_refine_ls_wR_factor_ref 0.1144
_reflns_number_gt 3750
_reflns_number_total 4308
_reflns_threshold_expression >2sigma(I)
_cod_data_source_file la102500u_si_001.cif
_cod_data_source_block monop
_cod_depositor_comments
;
The following automatic conversions were performed:

'_symmetry_cell_setting' value 'Triclinic' changed to 'triclinic'
according to /home/saulius/struct/CIF-dictionaries/cif_core.dic
dictionary named 'cif_core.dic' version 2.4.2 from 2011-04-26.

Automatic conversion script
Id: cif_fix_values 1715 2011-07-08 13:25:40Z adriana 
;
_cod_original_sg_symbol_H-M P-1
_cod_database_code 4502718

loop_
_symmetry_equiv_pos_as_xyz
'x, y, z'
'-x, -y, -z'

loop_
_atom_site_label
_atom_site_type_symbol
_atom_site_fract_x
_atom_site_fract_y
_atom_site_fract_z
_atom_site_U_iso_or_equiv
_atom_site_adp_type
_atom_site_occupancy
_atom_site_symmetry_multiplicity
_atom_site_calc_flag
_atom_site_refinement_flags
N1 N -0.14163(11) 0.89120(10) 0.70148(8) 0.01812(19) Uani 1 1 d .
O1 O -0.25912(9) 0.86588(9) 0.36308(8) 0.02391(18) Uani 1 1 d .
O2 O 0.00525(9) 0.84194(8) 0.26994(7) 0.02000(17) Uani 1 1 d .
O3 O 0.13489(10) 0.46305(9) 0.80359(8) 0.02610(19) Uani 1 1 d .
O4 O 0.31870(9) 0.51767(8) 0.62197(7) 0.01951(17) Uani 1 1 d .
O5 O 0.62083(10) 0.12714(9) 0.03289(7) 0.02299(18) Uani 1 1 d .
C1 C -0.16682(12) 0.91343(11) 0.58444(10) 0.0167(2) Uani 1 1 d .
C2 C -0.07955(12) 0.81833(11) 0.49535(9) 0.0156(2) Uani 1 1 d .
C3 C 0.03936(12) 0.69646(11) 0.52801(9) 0.01502(19) Uani 1 1 d .
C4 C 0.05899(12) 0.67210(11) 0.65318(9) 0.0159(2) Uani 1 1 d .
C5 C -0.03413(12) 0.77230(11) 0.73658(9) 0.0169(2) Uani 1 1 d .
C6 C -0.12241(12) 0.84417(11) 0.37058(9) 0.0171(2) Uani 1 1 d .
C7 C -0.02793(14) 0.85551(13) 0.14725(10) 0.0233(2) Uani 1 1 d .
H7A H -0.0680 0.7719 0.1465 0.035 Uiso 1 1 calc R
H7B H 0.0712 0.8580 0.0785 0.035 Uiso 1 1 calc R
H7C H -0.1095 0.9458 0.1338 0.035 Uiso 1 1 calc R
C8 C 0.17168(12) 0.53960(11) 0.70194(10) 0.0175(2) Uani 1 1 d .
C9 C 0.43284(13) 0.38848(12) 0.66248(11) 0.0225(2) Uani 1 1 d .
H9A H 0.4509 0.3980 0.7427 0.034 Uiso 1 1 calc R
H9B H 0.5350 0.3776 0.5960 0.034 Uiso 1 1 calc R
H9C H 0.3897 0.3025 0.6762 0.034 Uiso 1 1 calc R
C10 C -0.01574(14) 0.75642(12) 0.87010(10) 0.0227(2) Uani 1 1 d .
H10A H -0.0744 0.8465 0.9057 0.034 Uiso 1 1 calc R
H10B H 0.0987 0.7377 0.8667 0.034 Uiso 1 1 calc R
H10C H -0.0595 0.6748 0.9247 0.034 Uiso 1 1 calc R
C11 C -0.29152(13) 1.04906(11) 0.55580(11) 0.0214(2) Uani 1 1 d .
H11A H -0.3956 1.0246 0.5741 0.032 Uiso 1 1 calc R
H11B H -0.2592 1.0909 0.4651 0.032 Uiso 1 1 calc R
H11C H -0.3011 1.1201 0.6096 0.032 Uiso 1 1 calc R
C12 C 0.13253(12) 0.59779(11) 0.43921(9) 0.0163(2) Uani 1 1 d .
C13 C 0.21361(12) 0.51622(11) 0.36463(10) 0.0170(2) Uani 1 1 d .
C14 C 0.31591(12) 0.41870(11) 0.27705(10) 0.0170(2) Uani 1 1 d .
C15 C 0.30106(13) 0.43902(11) 0.15188(10) 0.0189(2) Uani 1 1 d .
H15A H 0.2216 0.5185 0.1244 0.023 Uiso 1 1 calc R
C16 C 0.40139(13) 0.34410(12) 0.06685(10) 0.0197(2) Uani 1 1 d .
H16A H 0.3905 0.3590 -0.0181 0.024 Uiso 1 1 calc R
C17 C 0.51736(12) 0.22762(11) 0.10719(10) 0.0181(2) Uani 1 1 d .
C18 C 0.53376(13) 0.20601(12) 0.23227(10) 0.0196(2) Uani 1 1 d .
H18A H 0.6135 0.1265 0.2594 0.024 Uiso 1 1 calc R
C19 C 0.43392(13) 0.30039(12) 0.31625(10) 0.0191(2) Uani 1 1 d .
H19A H 0.4452 0.2852 0.4011 0.023 Uiso 1 1 calc R
C20 C 0.60493(15) 0.14185(13) -0.09474(10) 0.0254(2) Uani 1 1 d .
H20A H 0.4942 0.1423 -0.0908 0.038 Uiso 1 1 calc R
H20B H 0.6797 0.0598 -0.1359 0.038 Uiso 1 1 calc R
H20C H 0.6300 0.2335 -0.1447 0.038 Uiso 1 1 calc R

loop_
_atom_site_aniso_label
_atom_site_aniso_U_11
_atom_site_aniso_U_22
_atom_site_aniso_U_33
_atom_site_aniso_U_23
_atom_site_aniso_U_13
_atom_site_aniso_U_12
N1 0.0197(4) 0.0178(4) 0.0166(4) -0.0060(3) -0.0033(3) -0.0030(3)
O1 0.0201(4) 0.0306(4) 0.0213(4) -0.0051(3) -0.0073(3) -0.0034(3)
O2 0.0213(4) 0.0248(4) 0.0137(3) -0.0037(3) -0.0037(3) -0.0054(3)
O3 0.0267(4) 0.0228(4) 0.0205(4) 0.0011(3) -0.0018(3) -0.0016(3)
O4 0.0159(4) 0.0218(4) 0.0181(4) -0.0014(3) -0.0048(3) -0.0011(3)
O5 0.0250(4) 0.0223(4) 0.0163(4) -0.0083(3) -0.0040(3) 0.0054(3)
C1 0.0168(5) 0.0158(5) 0.0168(5) -0.0040(4) -0.0024(4) -0.0037(4)
C2 0.0155(5) 0.0170(5) 0.0144(4) -0.0034(4) -0.0025(3) -0.0046(4)
C3 0.0142(4) 0.0161(4) 0.0150(4) -0.0045(3) -0.0021(3) -0.0041(4)
C4 0.0156(5) 0.0160(5) 0.0156(4) -0.0035(4) -0.0029(4) -0.0033(4)
C5 0.0178(5) 0.0190(5) 0.0148(4) -0.0050(4) -0.0029(4) -0.0050(4)
C6 0.0206(5) 0.0143(4) 0.0158(4) -0.0034(3) -0.0042(4) -0.0029(4)
C7 0.0299(6) 0.0269(6) 0.0133(5) -0.0025(4) -0.0060(4) -0.0070(4)
C8 0.0182(5) 0.0177(5) 0.0173(5) -0.0055(4) -0.0045(4) -0.0033(4)
C9 0.0180(5) 0.0218(5) 0.0253(5) -0.0015(4) -0.0083(4) 0.0000(4)
C10 0.0273(6) 0.0252(5) 0.0165(5) -0.0083(4) -0.0071(4) -0.0019(4)
C11 0.0219(5) 0.0173(5) 0.0222(5) -0.0058(4) -0.0046(4) 0.0006(4)
C12 0.0168(5) 0.0170(5) 0.0152(4) -0.0031(4) -0.0043(4) -0.0035(4)
C13 0.0163(5) 0.0180(5) 0.0170(4) -0.0037(4) -0.0038(4) -0.0041(4)
C14 0.0160(5) 0.0172(5) 0.0169(5) -0.0054(4) -0.0012(4) -0.0039(4)
C15 0.0188(5) 0.0177(5) 0.0176(5) -0.0041(4) -0.0036(4) -0.0004(4)
C16 0.0208(5) 0.0207(5) 0.0150(4) -0.0048(4) -0.0036(4) -0.0007(4)
C17 0.0176(5) 0.0181(5) 0.0158(5) -0.0062(4) -0.0001(4) -0.0015(4)
C18 0.0190(5) 0.0188(5) 0.0179(5) -0.0042(4) -0.0043(4) 0.0007(4)
C19 0.0196(5) 0.0212(5) 0.0160(4) -0.0053(4) -0.0042(4) -0.0026(4)
C20 0.0283(6) 0.0267(6) 0.0174(5) -0.0102(4) -0.0052(4) 0.0039(4)

loop_
_atom_type_symbol
_atom_type_description
_atom_type_scat_dispersion_real
_atom_type_scat_dispersion_imag
_atom_type_scat_source
C C 0.0033 0.0016 'International Tables Vol C Tables 4.2.6.8 and 6.1.1.4'
H H 0.0000 0.0000 'International Tables Vol C Tables 4.2.6.8 and 6.1.1.4'
N N 0.0061 0.0033 'International Tables Vol C Tables 4.2.6.8 and 6.1.1.4'
O O 0.0106 0.0060 'International Tables Vol C Tables 4.2.6.8 and 6.1.1.4'

loop_
_geom_angle_atom_site_label_1
_geom_angle_atom_site_label_2
_geom_angle_atom_site_label_3
_geom_angle
C5 N1 C1 119.43(9)
C6 O2 C7 114.99(8)
C8 O4 C9 114.95(8)
C17 O5 C20 117.16(8)
N1 C1 C2 121.99(9)
N1 C1 C11 114.97(9)
C2 C1 C11 123.02(9)
C1 C2 C3 119.50(9)
C1 C2 C6 118.92(9)
C3 C2 C6 121.47(9)
C2 C3 C4 117.44(9)
C2 C3 C12 121.24(9)
C4 C3 C12 121.28(9)
C5 C4 C3 119.27(9)
C5 C4 C8 118.63(9)
C3 C4 C8 122.06(9)
N1 C5 C4 122.24(9)
N1 C5 C10 115.42(9)
C4 C5 C10 122.31(9)
O1 C6 O2 124.16(9)
O1 C6 C2 123.09(9)
O2 C6 C2 112.75(9)
O3 C8 O4 123.87(10)
O3 C8 C4 123.82(9)
O4 C8 C4 112.29(9)
C13 C12 C3 178.51(11)
C12 C13 C14 177.75(11)
C15 C14 C19 118.85(9)
C15 C14 C13 121.08(9)
C19 C14 C13 120.07(9)
C16 C15 C14 120.85(9)
C17 C16 C15 119.56(9)
O5 C17 C16 124.66(9)
O5 C17 C18 115.11(9)
C16 C17 C18 120.22(9)
C19 C18 C17 119.99(10)
C18 C19 C14 120.52(9)

loop_
_geom_bond_atom_site_label_1
_geom_bond_atom_site_label_2
_geom_bond_distance
N1 C5 1.3382(14)
N1 C1 1.3428(13)
O1 C6 1.2092(13)
O2 C6 1.3301(12)
O2 C7 1.4486(12)
O3 C8 1.2072(13)
O4 C8 1.3333(12)
O4 C9 1.4492(12)
O5 C17 1.3656(12)
O5 C20 1.4355(12)
C1 C2 1.4016(13)
C1 C11 1.5020(14)
C2 C3 1.4056(14)
C2 C6 1.4948(13)
C3 C4 1.4093(13)
C3 C12 1.4310(13)
C4 C5 1.4019(13)
C4 C8 1.4929(14)
C5 C10 1.5070(13)
C12 C13 1.1985(15)
C13 C14 1.4322(13)
C14 C15 1.3975(14)
C14 C19 1.4056(14)
C15 C16 1.3942(14)
C16 C17 1.3896(15)
C17 C18 1.4003(14)
C18 C19 1.3826(14)

loop_
_cod_related_entry_id
_cod_related_entry_database
_cod_related_entry_code
1 ChemSpider 30661391
